data_4061736
_journal_name_full Organometallics
_journal_paper_doi 10.1021/om050588o
_journal_year 2005
_chemical_formula_sum 'C46 H36 Au2 Cl4 O2 P2 S'
_chemical_formula_weight 1250.48
_space_group_IT_number 14
_symmetry_cell_setting monoclinic
_symmetry_space_group_name_Hall '-P 2ybc'
_symmetry_space_group_name_H-M 'P 1 21/c 1'
_cell_angle_alpha 90.00
_cell_angle_beta 105.3830(10)
_cell_angle_gamma 90.00
_cell_formula_units_Z 4
_cell_length_a 15.1745(3)
_cell_length_b 14.0174(4)
_cell_length_c 21.8130(5)
_cell_measurement_temperature 150(2)
_cell_volume 4473.55(19)
_diffrn_ambient_temperature 150(2)
_exptl_crystal_density_diffrn 1.857
_cod_depositor_comments
;
The following automatic conversions were performed:
'_symmetry_cell_setting' value 'Monoclinic' changed to 'monoclinic'
according to '/home/saulius/struct/CIF-dictionaries/cif_core.dic'
dictionary named 'cif_core.dic' version 2.4.1 from 2010-06-29.

Automatic conversion script
Id: cif_fix_enum 1527 2010-12-29 10:47:43Z saulius 
;
_cod_original_sg_symbol_H-M 'P 21/c'
_cod_database_code 4061736

loop_
_symmetry_equiv_pos_as_xyz
'x, y, z'
'-x, y+1/2, -z+1/2'
'-x, -y, -z'
'x, -y-1/2, z-1/2'

loop_
_atom_site_label
_atom_site_type_symbol
_atom_site_fract_x
_atom_site_fract_y
_atom_site_fract_z
_atom_site_U_iso_or_equiv
_atom_site_adp_type
_atom_site_occupancy
_atom_site_symmetry_multiplicity
_atom_site_calc_flag
_atom_site_refinement_flags
_atom_site_disorder_assembly
_atom_site_disorder_group
Au1 Au 0.561644(15) 1.442795(16) 0.171411(11) 0.02059(8) Uani 1 1 d . . .
Au2 Au 0.425446(16) 1.158950(17) 0.343760(11) 0.02231(8) Uani 1 1 d . . .
P1 P 0.40889(11) 1.44381(11) 0.16027(8) 0.0202(3) Uani 1 1 d . . .
P2 P 0.33539(11) 1.15173(12) 0.24217(8) 0.0223(3) Uani 1 1 d . . .
C1 C 0.6966(4) 1.4247(5) 0.1802(3) 0.0241(13) Uani 1 1 d . . .
C2 C 0.7748(4) 1.4114(5) 0.1831(3) 0.0263(14) Uani 1 1 d . . .
C3 C 0.8700(5) 1.3898(6) 0.1855(3) 0.0389(18) Uani 1 1 d . . .
H3A H 0.8779 1.3197 0.1868 0.047 Uiso 1 1 calc R . .
H3B H 0.8826 1.4131 0.1459 0.047 Uiso 1 1 calc R . .
O4 O 0.9354(3) 1.4301(4) 0.2381(3) 0.0407(14) Uani 1 1 d . . .
C5 C 0.9473(5) 1.3871(6) 0.2964(4) 0.0338(16) Uani 1 1 d . . .
C6 C 0.8890(4) 1.3204(5) 0.3106(3) 0.0301(15) Uani 1 1 d . . .
H6A H 0.8366 1.3001 0.2787 0.036 Uiso 1 1 calc R . .
C7 C 1.0236(5) 1.4171(6) 0.3442(4) 0.0410(19) Uani 1 1 d . . .
H7A H 1.0643 1.4632 0.3351 0.049 Uiso 1 1 calc R . .
C8 C 0.9072(5) 1.2830(5) 0.3713(3) 0.0326(16) Uani 1 1 d . . .
H8A H 0.8672 1.2364 0.3806 0.039 Uiso 1 1 calc R . .
C9 C 1.0390(5) 1.3794(6) 0.4040(4) 0.0381(17) Uani 1 1 d . . .
H9A H 1.0905 1.4004 0.4364 0.046 Uiso 1 1 calc R . .
C10 C 0.9817(4) 1.3117(5) 0.4185(3) 0.0292(14) Uani 1 1 d . . .
S11 S 1.00547(13) 1.26357(16) 0.49708(9) 0.0401(5) Uani 1 1 d . . .
C12 C 0.8974(5) 1.2779(5) 0.5132(3) 0.0312(15) Uani 1 1 d . . .
C13 C 0.8411(5) 1.1993(6) 0.5119(4) 0.0392(18) Uani 1 1 d . . .
H13A H 0.8604 1.1379 0.5026 0.047 Uiso 1 1 calc R . .
C14 C 0.8675(5) 1.3662(6) 0.5286(3) 0.0335(16) Uani 1 1 d . . .
H14A H 0.9059 1.4201 0.5301 0.040 Uiso 1 1 calc R . .
C15 C 0.7567(5) 1.2106(6) 0.5243(4) 0.0391(18) Uani 1 1 d . . .
H15A H 0.7180 1.1567 0.5221 0.047 Uiso 1 1 calc R . .
C16 C 0.7861(5) 1.3780(5) 0.5415(4) 0.0351(16) Uani 1 1 d . . .
H16A H 0.7680 1.4397 0.5515 0.042 Uiso 1 1 calc R . .
C17 C 0.7274(4) 1.2992(5) 0.5401(3) 0.0276(14) Uani 1 1 d . . .
O18 O 0.6470(3) 1.3186(4) 0.5532(2) 0.0353(12) Uani 1 1 d . . .
C19 C 0.5845(5) 1.2391(6) 0.5508(3) 0.0403(19) Uani 1 1 d . . .
H19A H 0.5374 1.2574 0.5725 0.048 Uiso 1 1 calc R . .
H19B H 0.6187 1.1840 0.5738 0.048 Uiso 1 1 calc R . .
C20 C 0.5395(5) 1.2109(5) 0.4848(3) 0.0307(15) Uani 1 1 d . . .
C21 C 0.4996(4) 1.1872(5) 0.4321(3) 0.0263(13) Uani 1 1 d . . .
C31 C 0.3758(4) 1.3339(5) 0.1885(3) 0.0244(13) Uani 1 1 d . . .
C32 C 0.3573(4) 1.2591(5) 0.2071(3) 0.0247(13) Uani 1 1 d . . .
C1A C 0.3650(3) 1.5326(3) 0.20542(18) 0.0220(12) Uani 1 1 d G . .
C1B C 0.3617(3) 1.6272(3) 0.18577(17) 0.0287(14) Uani 1 1 d G . .
H1BA H 0.3758 1.6431 0.1471 0.034 Uiso 1 1 calc R . .
C1C C 0.3376(3) 1.6984(2) 0.2227(2) 0.0337(16) Uani 1 1 d G . .
H1CA H 0.3353 1.7630 0.2092 0.040 Uiso 1 1 calc R . .
C1D C 0.3169(3) 1.6750(3) 0.2792(2) 0.0361(17) Uani 1 1 d G . .
H1DA H 0.3005 1.7236 0.3044 0.043 Uiso 1 1 calc R . .
C1E C 0.3203(3) 1.5804(3) 0.29883(16) 0.0297(15) Uani 1 1 d G . .
H1EA H 0.3061 1.5644 0.3375 0.036 Uiso 1 1 calc R . .
C1F C 0.3443(3) 1.5092(2) 0.26195(19) 0.0244(13) Uani 1 1 d G . .
H1FA H 0.3466 1.4446 0.2754 0.029 Uiso 1 1 calc R . .
C1G C 0.3371(3) 1.4480(3) 0.07963(15) 0.0228(13) Uani 1 1 d G . .
C1H C 0.2434(3) 1.4332(3) 0.06706(17) 0.0292(15) Uani 1 1 d G . .
H1HA H 0.2161 1.4243 0.1011 0.035 Uiso 1 1 calc R . .
C1I C 0.1896(2) 1.4315(4) 0.0046(2) 0.0348(17) Uani 1 1 d G . .
H1IA H 0.1255 1.4214 -0.0040 0.042 Uiso 1 1 calc R . .
C1J C 0.2294(3) 1.4446(3) -0.04524(15) 0.0344(17) Uani 1 1 d G . .
H1JA H 0.1927 1.4434 -0.0879 0.041 Uiso 1 1 calc R . .
C1K C 0.3231(3) 1.4594(3) -0.03268(17) 0.0332(16) Uani 1 1 d G . .
H1KA H 0.3504 1.4684 -0.0668 0.040 Uiso 1 1 calc R . .
C1L C 0.3769(2) 1.4611(3) 0.0298(2) 0.0271(14) Uani 1 1 d G . .
H1LA H 0.4409 1.4712 0.0383 0.033 Uiso 1 1 calc R . .
C2A C 0.3548(3) 1.0630(3) 0.1869(2) 0.0237(13) Uani 1 1 d G . .
C2B C 0.2938(3) 0.9887(3) 0.1655(2) 0.0340(16) Uani 1 1 d G . .
H2BA H 0.2392 0.9845 0.1790 0.041 Uiso 1 1 calc R . .
C2C C 0.3125(3) 0.9204(3) 0.1246(2) 0.045(2) Uani 1 1 d G . .
H2CA H 0.2708 0.8695 0.1100 0.054 Uiso 1 1 calc R . .
C2D C 0.3923(4) 0.9264(3) 0.1049(2) 0.047(2) Uani 1 1 d G . .
H2DA H 0.4051 0.8797 0.0769 0.057 Uiso 1 1 calc R . .
C2E C 0.4534(3) 1.0007(4) 0.1262(2) 0.047(2) Uani 1 1 d G . .
H2EA H 0.5079 1.0049 0.1128 0.056 Uiso 1 1 calc R . .
C2F C 0.4346(3) 1.0690(3) 0.1672(2) 0.0380(19) Uani 1 1 d G . .
H2FA H 0.4763 1.1199 0.1818 0.046 Uiso 1 1 calc R . .
C2G C 0.2137(2) 1.1568(3) 0.2354(2) 0.0255(14) Uani 1 1 d G . .
C2H C 0.1857(3) 1.1662(3) 0.29087(16) 0.0315(16) Uani 1 1 d G . .
H2HA H 0.2298 1.1674 0.3310 0.038 Uiso 1 1 calc R . .
C2I C 0.0933(3) 1.1740(4) 0.28759(19) 0.0345(17) Uani 1 1 d G . .
H2IA H 0.0741 1.1804 0.3255 0.041 Uiso 1 1 calc R . .
C2J C 0.0288(2) 1.1723(4) 0.2289(2) 0.0383(18) Uani 1 1 d G . .
H2JA H -0.0344 1.1776 0.2266 0.046 Uiso 1 1 calc R . .
C2K C 0.0568(3) 1.1629(4) 0.17347(18) 0.043(2) Uani 1 1 d G . .
H2KA H 0.0128 1.1618 0.1334 0.052 Uiso 1 1 calc R . .
C2L C 0.1493(3) 1.1552(4) 0.17675(16) 0.0335(17) Uani 1 1 d G . .
H2LA H 0.1684 1.1487 0.1389 0.040 Uiso 1 1 calc R . .
C40 C 0.9012(5) 2.0135(6) 0.3155(4) 0.044(2) Uani 1 1 d D . .
H40A H 0.8465 2.0549 0.3079 0.053 Uiso 1 1 calc R . .
H40B H 0.9384 2.0354 0.2872 0.053 Uiso 1 1 calc R . .
Cl41 Cl 0.96544(16) 2.0256(2) 0.39522(12) 0.0636(7) Uani 1 1 d D . .
Cl42 Cl 0.86683(16) 1.89663(17) 0.29643(13) 0.0599(7) Uani 1 1 d D . .
C50 C 0.6746(16) 1.8287(18) 0.0362(7) 0.275(19) Uani 1 1 d D . .
H50A H 0.6654 1.7604 0.0443 0.330 Uiso 1 1 calc R . .
H50B H 0.6125 1.8559 0.0200 0.330 Uiso 1 1 calc R . .
Cl51 Cl 0.7154(3) 1.8286(3) -0.02361(16) 0.1158(14) Uani 1 1 d D . .
Cl52 Cl 0.7123(2) 1.87448(19) 0.10578(13) 0.0674(7) Uani 1 1 d D . .

loop_
_atom_site_aniso_label
_atom_site_aniso_U_11
_atom_site_aniso_U_22
_atom_site_aniso_U_33
_atom_site_aniso_U_23
_atom_site_aniso_U_13
_atom_site_aniso_U_12
Au1 0.01919(13) 0.02032(13) 0.02272(13) -0.00014(9) 0.00634(9) 0.00061(8)
Au2 0.02333(13) 0.02131(13) 0.02164(13) -0.00049(9) 0.00484(9) 0.00048(9)
P1 0.0200(8) 0.0221(8) 0.0197(8) 0.0007(6) 0.0072(6) 0.0015(6)
P2 0.0262(8) 0.0185(8) 0.0221(8) -0.0009(6) 0.0062(6) -0.0007(6)
C1 0.021(3) 0.025(3) 0.030(3) -0.002(3) 0.012(3) 0.000(2)
C2 0.027(3) 0.029(3) 0.023(3) 0.003(3) 0.008(3) 0.000(3)
C3 0.030(4) 0.052(5) 0.036(4) 0.013(4) 0.011(3) 0.004(3)
O4 0.022(2) 0.055(4) 0.044(3) 0.021(3) 0.007(2) -0.006(2)
C5 0.027(3) 0.035(4) 0.041(4) 0.005(3) 0.012(3) 0.007(3)
C6 0.019(3) 0.038(4) 0.034(4) -0.001(3) 0.007(3) 0.001(3)
C7 0.026(4) 0.043(5) 0.049(5) 0.010(4) 0.002(3) -0.005(3)
C8 0.028(3) 0.034(4) 0.037(4) 0.004(3) 0.011(3) 0.000(3)
C9 0.027(4) 0.040(4) 0.042(4) -0.005(4) 0.000(3) 0.004(3)
C10 0.023(3) 0.031(4) 0.035(4) -0.004(3) 0.009(3) 0.007(3)
S11 0.0321(9) 0.0543(13) 0.0320(9) 0.0005(9) 0.0054(7) 0.0088(9)
C12 0.034(4) 0.030(4) 0.027(3) 0.003(3) 0.005(3) 0.000(3)
C13 0.047(5) 0.028(4) 0.040(4) 0.001(3) 0.008(4) 0.000(3)
C14 0.030(4) 0.038(4) 0.032(4) -0.009(3) 0.008(3) -0.004(3)
C15 0.042(4) 0.031(4) 0.042(4) 0.001(3) 0.007(3) -0.010(3)
C16 0.036(4) 0.022(3) 0.046(4) -0.006(3) 0.009(3) -0.003(3)
C17 0.024(3) 0.035(4) 0.020(3) 0.003(3) 0.000(2) -0.008(3)
O18 0.032(3) 0.043(3) 0.029(3) -0.003(2) 0.005(2) -0.009(2)
C19 0.037(4) 0.052(5) 0.032(4) 0.001(4) 0.010(3) -0.015(4)
C20 0.031(4) 0.035(4) 0.025(3) 0.002(3) 0.006(3) -0.004(3)
C21 0.026(3) 0.023(3) 0.029(3) 0.003(3) 0.005(3) 0.001(3)
C31 0.026(3) 0.023(3) 0.022(3) 0.006(2) 0.004(2) 0.003(3)
C32 0.025(3) 0.027(3) 0.021(3) -0.003(3) 0.005(2) 0.002(3)
C1A 0.022(3) 0.020(3) 0.025(3) -0.003(2) 0.009(2) 0.000(2)
C1B 0.024(3) 0.027(3) 0.036(4) 0.005(3) 0.009(3) -0.002(3)
C1C 0.035(4) 0.024(4) 0.042(4) 0.006(3) 0.009(3) 0.002(3)
C1D 0.037(4) 0.037(4) 0.031(4) -0.013(3) 0.004(3) 0.010(3)
C1E 0.031(4) 0.036(4) 0.024(3) -0.004(3) 0.012(3) 0.000(3)
C1F 0.025(3) 0.026(3) 0.024(3) 0.000(3) 0.011(2) 0.004(3)
C1G 0.028(3) 0.022(3) 0.020(3) 0.003(2) 0.008(2) 0.003(2)
C1H 0.028(3) 0.042(4) 0.017(3) 0.003(3) 0.005(3) 0.005(3)
C1I 0.028(4) 0.042(4) 0.028(4) -0.002(3) -0.004(3) 0.001(3)
C1J 0.040(4) 0.034(4) 0.028(4) 0.002(3) 0.006(3) 0.008(3)
C1K 0.044(4) 0.035(4) 0.022(3) 0.002(3) 0.012(3) 0.011(3)
C1L 0.027(3) 0.031(4) 0.028(3) 0.005(3) 0.014(3) 0.004(3)
C2A 0.027(3) 0.020(3) 0.021(3) -0.004(2) 0.000(3) 0.003(2)
C2B 0.049(4) 0.031(4) 0.020(3) 0.000(3) 0.006(3) -0.005(3)
C2C 0.068(6) 0.031(4) 0.032(4) 0.002(3) 0.008(4) -0.002(4)
C2D 0.063(6) 0.038(4) 0.033(4) -0.019(3) 0.000(4) 0.017(4)
C2E 0.031(4) 0.064(6) 0.043(5) -0.016(4) 0.006(3) 0.006(4)
C2F 0.026(4) 0.048(5) 0.037(4) -0.016(3) 0.001(3) 0.007(3)
C2G 0.025(3) 0.022(3) 0.028(3) 0.003(3) 0.005(3) -0.004(3)
C2H 0.028(4) 0.030(4) 0.039(4) -0.001(3) 0.014(3) -0.002(3)
C2I 0.027(4) 0.034(4) 0.047(5) 0.002(3) 0.017(3) 0.002(3)
C2J 0.024(3) 0.034(4) 0.055(5) 0.006(4) 0.007(3) 0.000(3)
C2K 0.040(4) 0.048(5) 0.036(4) 0.004(4) 0.000(4) -0.004(4)
C2L 0.032(4) 0.046(5) 0.020(3) 0.003(3) 0.002(3) -0.004(3)
C40 0.036(4) 0.043(5) 0.053(5) -0.010(4) 0.009(4) -0.012(4)
Cl41 0.0394(12) 0.0925(19) 0.0567(15) -0.0099(14) 0.0092(10) -0.0087(12)
Cl42 0.0574(13) 0.0432(13) 0.0935(19) -0.0208(12) 0.0452(13) -0.0107(10)
C50 0.35(3) 0.38(4) 0.169(18) -0.17(2) 0.20(2) -0.32(3)
Cl51 0.158(4) 0.132(4) 0.0535(19) -0.0025(19) 0.021(2) 0.007(3)
Cl52 0.0908(19) 0.0535(15) 0.0670(16) -0.0056(13) 0.0369(14) -0.0151(14)

loop_
_geom_bond_atom_site_label_1
_geom_bond_atom_site_label_2
_geom_bond_distance
_geom_bond_site_symmetry_2
_geom_bond_publ_flag
Au1 C1 2.022(6) . ?
Au1 P1 2.2657(17) . ?
Au1 Au2 3.0599(4) 2_655 ?
Au2 C21 1.996(7) . ?
Au2 P2 2.2764(16) . ?
Au2 Au1 3.0599(3) 2_645 ?
P1 C31 1.780(7) . ?
P1 C1G 1.808(3) . ?
P1 C1A 1.819(3) . ?
P2 C32 1.759(7) . ?
P2 C2A 1.810(4) . ?
P2 C2G 1.814(3) . ?
C1 C2 1.185(9) . ?
C2 C3 1.463(9) . ?
C3 O4 1.421(9) . ?
O4 C5 1.375(9) . ?
C5 C6 1.378(10) . ?
C5 C7 1.400(10) . ?
C6 C8 1.383(10) . ?
C7 C9 1.370(11) . ?
C8 C10 1.372(9) . ?
C9 C10 1.379(11) . ?
C10 S11 1.787(7) . ?
S11 C12 1.777(8) . ?
C12 C14 1.389(10) . ?
C12 C13 1.390(10) . ?
C13 C15 1.386(11) . ?
C14 C16 1.349(10) . ?
C15 C17 1.392(11) . ?
C16 C17 1.414(10) . ?
C17 O18 1.353(8) . ?
O18 C19 1.456(9) . ?
C19 C20 1.475(9) . ?
C20 C21 1.195(9) . ?
C31 C32 1.185(9) . ?
C1A C1B 1.3900 . ?
C1A C1F 1.3900 . ?
C1B C1C 1.3900 . ?
C1C C1D 1.3900 . ?
C1D C1E 1.3900 . ?
C1E C1F 1.3900 . ?
C1G C1H 1.3900 . ?
C1G C1L 1.3900 . ?
C1H C1I 1.3900 . ?
C1I C1J 1.3900 . ?
C1J C1K 1.3900 . ?
C1K C1L 1.3900 . ?
C2A C2B 1.3900 . ?
C2A C2F 1.3900 . ?
C2B C2C 1.3900 . ?
C2C C2D 1.3900 . ?
C2D C2E 1.3900 . ?
C2E C2F 1.3900 . ?
C2G C2H 1.3900 . ?
C2G C2L 1.3900 . ?
C2H C2I 1.3900 . ?
C2I C2J 1.3900 . ?
C2J C2K 1.3900 . ?
C2K C2L 1.3900 . ?
C40 Cl42 1.736(8) . ?
C40 Cl41 1.762(8) . ?
C50 Cl51 1.585(12) . ?
C50 Cl52 1.607(12) . ?
